data_4116964
loop_
_publ_author_name
'Yan Zang'
'Jinheung Kim'
'Yanhong Dong'
'Elizabeth C. Wilkinson'
'Evan H. Appelman'
'Lawrence Que'

_publ_section_title
;
 Models for Nonheme Iron Intermediates: Structural Basis for Tuning the
 Spin States of Fe(TPA) Complexes
;
_journal_name_full 'Journal of the American Chemical Society'
_journal_page_first 4197
_journal_page_last 4205
_journal_paper_doi 10.1021/ja9638521
_journal_volume 119
_journal_year 1997
_chemical_compound_source 'J. Kim / Prof. L. Que'
_chemical_formula_sum 'C24 H27 Cl2 Fe N4 O10'
_chemical_formula_weight 658.25
_chemical_name_common 95089
_chemical_name_systematic
;
 ?
;
_space_group_IT_number 14
_symmetry_cell_setting monoclinic
_symmetry_space_group_name_Hall '-P 2ybc'
_symmetry_space_group_name_H-M 'P 1 21/c 1'
_atom_sites_solution_hydrogens geom
_atom_sites_solution_primary direct
_atom_sites_solution_secondary difmap
_audit_creation_method SHELXL
_cell_angle_alpha 90.00
_cell_angle_beta 96.500(1)
_cell_angle_gamma 90.00
_cell_formula_units_Z 4
_cell_length_a 8.7905(1)
_cell_length_b 9.0849(3)
_cell_length_c 35.1580(9)
_cell_measurement_temperature 173(2)
_cell_volume 2789.70(12)
_computing_structure_refinement 'SHELXL-93 (Sheldrick, 1993)'
_computing_structure_solution 'SHELXS-86 (Sheldrick, 1990)'
_diffrn_ambient_temperature 173(2)
_diffrn_radiation_monochromator graphite
_diffrn_radiation_source 'fine-focus sealed tube'
_diffrn_radiation_type MoK\a
_diffrn_radiation_wavelength 0.71073
_diffrn_reflns_av_R_equivalents 0.0670
_diffrn_reflns_av_sigmaI/netI 0.0624
_diffrn_reflns_limit_h_max 9
_diffrn_reflns_limit_h_min -10
_diffrn_reflns_limit_k_max 4
_diffrn_reflns_limit_k_min -10
_diffrn_reflns_limit_l_max 40
_diffrn_reflns_limit_l_min -40
_diffrn_reflns_number 11220
_diffrn_reflns_theta_max 24.10
_diffrn_reflns_theta_min 1.17
_exptl_absorpt_coefficient_mu 0.795
_exptl_absorpt_correction_type none
_exptl_crystal_colour 'Dark brown'
_exptl_crystal_density_diffrn 1.567
_exptl_crystal_description Plate
_exptl_crystal_F_000 1356
_exptl_crystal_size_max 0.40
_exptl_crystal_size_mid 0.30
_exptl_crystal_size_min 0.10
_refine_diff_density_max 0.693
_refine_diff_density_min -0.409
_refine_diff_density_rms 0.088
_refine_ls_extinction_method none
_refine_ls_goodness_of_fit_all 1.177
_refine_ls_goodness_of_fit_obs 1.275
_refine_ls_matrix_type full
_refine_ls_number_parameters 438
_refine_ls_number_reflns 4356
_refine_ls_number_restraints 60
_refine_ls_restrained_S_all 1.187
_refine_ls_restrained_S_obs 1.279
_refine_ls_R_factor_all 0.1254
_refine_ls_R_factor_obs 0.0939
_refine_ls_shift/esd_max -0.007
_refine_ls_shift/esd_mean 0.000
_refine_ls_structure_factor_coef Fsqd
_refine_ls_weighting_details 'w=1/[\s^2^(Fo^2^)+(0.0654P)^2^+9.8689P] where P=(Fo^2^+2Fc^2^)/3'
_refine_ls_weighting_scheme calc
_refine_ls_wR_factor_all 0.2137
_refine_ls_wR_factor_obs 0.1957
_reflns_number_observed 3236
_reflns_number_total 4357
_reflns_observed_criterion >2sigma(I)
_cod_data_source_file ja9638521.cif
_cod_data_source_block 95089
_cod_depositor_comments
;
The following automatic conversions were performed:

'_refine_ls_weighting_scheme' value 'calc
w=1/[\s^2^(Fo^2^)+(0.0654P)^2^+9.8689P] where P=(Fo^2^+2Fc^2^)/3' was
changed to 'calc'. New tag '_refine_ls_weighting_details' was
created. The value of the new tag was set to
'w=1/[\s^2^(Fo^2^)+(0.0654P)^2^+9.8689P] where P=(Fo^2^+2Fc^2^)/3'.

Automatic conversion script
Id: cif_fix_values 3143 2015-03-26 13:38:13Z robertas 
;
_cod_database_code 4116964

loop_
_symmetry_equiv_pos_as_xyz
'x, y, z'
'-x, y+1/2, -z+1/2'
'-x, -y, -z'
'x, -y-1/2, z-1/2'

loop_
_atom_site_aniso_label
_atom_site_aniso_U_11
_atom_site_aniso_U_22
_atom_site_aniso_U_33
_atom_site_aniso_U_23
_atom_site_aniso_U_13
_atom_site_aniso_U_12
Fe1 0.0385(6) 0.0508(7) 0.0457(6) -0.0030(5) 0.0027(4) -0.0071(5)
O1 0.047(3) 0.063(3) 0.047(3) -0.013(2) -0.002(2) -0.009(2)
O2 0.042(3) 0.058(3) 0.074(4) -0.005(3) 0.008(3) -0.008(3)
N1 0.059(4) 0.066(4) 0.039(3) 0.000(3) 0.001(3) -0.012(4)
N2 0.038(3) 0.036(3) 0.052(4) 0.001(3) -0.003(3) 0.000(3)
N3 0.037(3) 0.051(4) 0.058(4) -0.003(3) 0.007(3) -0.008(3)
N4 0.045(4) 0.051(4) 0.072(5) -0.016(4) 0.012(3) -0.014(3)
C1 0.051(5) 0.036(4) 0.067(5) 0.002(4) 0.016(4) 0.001(3)
C2 0.054(5) 0.047(5) 0.105(8) 0.008(5) 0.027(5) -0.003(4)
C3 0.039(5) 0.059(6) 0.128(9) 0.005(6) 0.010(5) -0.004(4)
C4 0.043(5) 0.042(5) 0.106(8) -0.006(5) -0.026(5) -0.002(4)
C5 0.036(4) 0.035(4) 0.069(5) -0.007(4) -0.011(4) 0.002(3)
C6 0.033(4) 0.064(6) 0.083(7) -0.003(5) -0.004(4) 0.000(4)
C7 0.041(5) 0.064(6) 0.108(8) -0.001(6) -0.001(5) 0.000(4)
C8 0.077(7) 0.067(7) 0.097(8) -0.010(6) 0.005(6) 0.002(5)
C9 0.098(8) 0.082(7) 0.073(7) -0.033(6) 0.010(6) -0.007(6)
C10 0.053(5) 0.070(6) 0.064(6) -0.013(5) 0.004(4) -0.009(4)
C11 0.059(5) 0.062(6) 0.083(7) -0.011(5) 0.026(5) -0.022(5)
C12 0.060(6) 0.042(5) 0.139(10) -0.012(6) 0.029(6) -0.007(4)
C13 0.083(8) 0.064(7) 0.136(11) 0.016(8) 0.010(8) -0.008(6)
C14 0.100(9) 0.069(7) 0.124(11) 0.018(7) 0.005(7) 0.002(6)
C15 0.059(5) 0.057(5) 0.078(6) 0.020(5) 0.000(5) -0.011(4)
C16 0.077(6) 0.084(7) 0.050(5) -0.006(5) -0.021(5) -0.015(5)
C17 0.087(7) 0.090(7) 0.043(5) -0.019(5) 0.011(4) -0.018(6)
C18 0.104(8) 0.072(6) 0.053(5) 0.014(5) 0.002(5) -0.009(6)
C19 0.097(8) 0.067(7) 0.100(8) -0.015(6) 0.042(7) -0.019(6)
C20 0.080(6) 0.077(7) 0.057(5) -0.019(5) -0.015(5) 0.019(5)
C21 0.055(5) 0.054(5) 0.063(5) -0.022(4) -0.004(4) 0.014(4)
C22 0.042(4) 0.066(6) 0.083(6) -0.016(5) -0.006(4) -0.004(4)
C23 0.043(4) 0.038(4) 0.092(7) -0.016(4) 0.009(4) 0.000(3)
C24 0.048(5) 0.058(6) 0.122(9) -0.016(5) 0.011(5) -0.007(4)
Cl1 0.0548(11) 0.0622(13) 0.0616(12) 0.0018(10) 0.0041(9) 0.0026(10)
O11 0.144(6) 0.078(5) 0.111(5) 0.024(4) 0.079(5) 0.012(4)
O12 0.086(5) 0.207(10) 0.107(5) -0.048(6) -0.026(4) 0.016(6)
O13 0.088(5) 0.101(5) 0.101(5) 0.002(4) 0.000(4) 0.038(4)
O14 0.131(6) 0.065(4) 0.145(7) 0.007(4) 0.054(5) -0.015(4)
Cl2' 0.0637(14) 0.100(2) 0.0590(13) -0.0189(12) 0.0014(10) -0.0105(13)
O21' 0.103(9) 0.115(11) 0.082(9) -0.029(7) -0.042(7) 0.009(8)
O22' 0.085(8) 0.127(12) 0.131(13) -0.086(10) 0.041(8) -0.034(8)
O23' 0.078(9) 0.199(16) 0.074(9) -0.087(10) -0.006(7) -0.031(10)
O24' 0.148(16) 0.149(11) 0.137(15) 0.045(10) -0.036(12) -0.072(13)
Cl2" 0.0637(14) 0.100(2) 0.0590(13) -0.0189(12) 0.0014(10) -0.0105(13)
O21" 0.122(16) 0.147(10) 0.110(16) -0.047(12) 0.034(12) 0.012(10)
O22" 0.190(23) 0.098(13) 0.091(9) -0.053(10) 0.066(11) -0.077(15)
O23" 0.068(11) 0.222(23) 0.157(17) 0.045(18) -0.043(12) -0.032(12)
O24" 0.084(12) 0.230(19) 0.067(11) -0.004(13) -0.010(9) -0.086(14)

loop_
_atom_site_label
_atom_site_type_symbol
_atom_site_fract_x
_atom_site_fract_y
_atom_site_fract_z
_atom_site_U_iso_or_equiv
_atom_site_thermal_displace_type
_atom_site_occupancy
_atom_site_calc_flag
_atom_site_refinement_flags
_atom_site_disorder_group
Fe1 Fe 0.05669(11) 0.78871(12) 0.11671(3) 0.0451(3) Uani 1 d . .
O1 O -0.0037(5) 0.8184(6) 0.06339(13) 0.0529(13) Uani 1 d . .
O2 O -0.1400(6) 0.6967(6) 0.1224(2) 0.0577(14) Uani 1 d . .
N1 N 0.1297(7) 0.7985(7) 0.1769(2) 0.055(2) Uani 1 d . .
N2 N 0.2719(6) 0.8774(6) 0.1133(2) 0.0427(14) Uani 1 d . .
N3 N -0.0117(6) 1.0046(7) 0.1325(2) 0.0486(15) Uani 1 d . .
N4 N 0.1664(7) 0.5776(7) 0.1273(2) 0.055(2) Uani 1 d . .
C1 C 0.3285(8) 0.9123(8) 0.0806(2) 0.050(2) Uani 1 d . .
H1A H 0.2687(8) 0.8936(8) 0.0568(2) 0.059(23) Uiso 1 calc R .
C2 C 0.4707(10) 0.9744(9) 0.0807(3) 0.067(2) Uani 1 d . .
H2A H 0.5100(10) 0.9983(9) 0.0574(3) 0.062(24) Uiso 1 calc R .
C3 C 0.5556(10) 1.0013(10) 0.1156(3) 0.075(3) Uani 1 d . .
H3A H 0.6538(10) 1.0457(10) 0.1165(3) 0.091(30) Uiso 1 calc R .
C4 C 0.4987(9) 0.9646(8) 0.1480(3) 0.066(3) Uani 1 d . .
H4A H 0.5577(9) 0.9817(8) 0.1719(3) 0.046(19) Uiso 1 calc R .
C5 C 0.3541(8) 0.9016(8) 0.1470(2) 0.048(2) Uani 1 d . .
C6 C -0.0449(8) 1.1184(9) 0.1076(3) 0.061(2) Uani 1 d . .
H6A H -0.0357(8) 1.1043(9) 0.0812(3) 0.030(17) Uiso 1 calc R .
C7 C -0.0910(9) 1.2516(10) 0.1198(3) 0.072(3) Uani 1 d . .
H7A H -0.1145(9) 1.3295(10) 0.1021(3) 0.067(26) Uiso 1 calc R .
C8 C -0.1030(11) 1.2719(12) 0.1573(3) 0.081(3) Uani 1 d . .
H8A H -0.1366(11) 1.3642(12) 0.1659(3) 0.069(26) Uiso 1 calc R .
C9 C -0.0676(12) 1.1620(12) 0.1830(3) 0.084(3) Uani 1 d . .
H9A H -0.0747(12) 1.1771(12) 0.2095(3) 0.151(50) Uiso 1 calc R .
C10 C -0.0204(9) 1.0259(10) 0.1696(3) 0.063(2) Uani 1 d . .
C11 C 0.2208(10) 0.4849(10) 0.1023(3) 0.067(2) Uani 1 d . .
C12 C 0.3054(10) 0.3583(10) 0.1151(4) 0.079(3) Uani 1 d . .
H12A H 0.3412(10) 0.2919(10) 0.0972(4) 0.077(28) Uiso 1 calc R .
C13 C 0.3348(13) 0.3329(13) 0.1537(4) 0.095(3) Uani 1 d . .
H13A H 0.3928(13) 0.2491(13) 0.1627(4) 0.194(68) Uiso 1 calc R .
C14 C 0.2821(13) 0.4262(12) 0.1790(4) 0.098(4) Uani 1 d . .
H14A H 0.3039(13) 0.4099(12) 0.2057(4) 0.128(48) Uiso 1 calc R .
C15 C 0.1963(10) 0.5452(10) 0.1653(3) 0.065(2) Uani 1 d . .
C16 C 0.2855(10) 0.8638(11) 0.1829(2) 0.072(3) Uani 1 d . .
H16A H 0.3544(10) 0.7936(11) 0.1980(2) 0.109(36) Uiso 1 calc R .
H16B H 0.2811(10) 0.9543(11) 0.1984(2) 0.084(29) Uiso 1 calc R .
C17 C 0.0161(11) 0.8940(11) 0.1942(2) 0.073(3) Uani 1 d . .
H17A H -0.0786(11) 0.8374(11) 0.1966(2) 0.087(30) Uiso 1 calc R .
H17B H 0.0594(11) 0.9255(11) 0.2202(2) 0.081(27) Uiso 1 calc R .
C18 C 0.1296(13) 0.6474(10) 0.1915(3) 0.077(3) Uani 1 d . .
H18A H 0.0233(13) 0.6171(10) 0.1943(3) 0.093(33) Uiso 1 calc R .
H18B H 0.1895(13) 0.6431(10) 0.2171(3) 0.076(26) Uiso 1 calc R .
C19 C 0.1854(13) 0.5178(11) 0.0619(3) 0.086(3) Uani 1 d . .
H19A H 0.1997(67) 0.6233(16) 0.0577(4) 0.112(37) Uiso 1 calc R .
H19B H 0.0788(24) 0.4910(62) 0.0536(5) 0.089(32) Uiso 1 calc R .
H19C H 0.2536(48) 0.4615(52) 0.0472(3) 0.132(44) Uiso 1 calc R .
C20 C -0.1410(11) 0.8184(11) 0.0015(2) 0.073(3) Uani 1 d . .
H20A H -0.0635(44) 0.7627(49) -0.0104(4) 0.084(29) Uiso 1 calc R .
H20B H -0.1242(65) 0.9241(15) -0.0018(2) 0.098(34) Uiso 1 calc R .
H20C H -0.2431(25) 0.7918(59) -0.0106(4) 0.119(38) Uiso 1 calc R .
C21 C -0.1291(9) 0.7831(9) 0.0430(2) 0.058(2) Uani 1 d . .
C22 C -0.2500(9) 0.7149(10) 0.0581(3) 0.065(2) Uani 1 d . .
H22A H -0.3389(9) 0.6944(10) 0.0409(3) 0.060(22) Uiso 1 calc R .
C23 C -0.2521(9) 0.6741(8) 0.0959(3) 0.057(2) Uani 1 d . .
C24 C -0.3862(10) 0.5970(10) 0.1087(3) 0.076(3) Uani 1 d . .
H24A H -0.3903(39) 0.6155(53) 0.1360(5) 0.101(37) Uiso 1 calc R .
H24B H -0.3767(34) 0.4909(12) 0.1044(16) 0.098(33) Uiso 1 calc R .
H24C H -0.4802(11) 0.6334(47) 0.0940(12) 0.116(38) Uiso 1 calc R .
Cl1 Cl 0.3296(2) 0.7745(2) 0.47552(5) 0.0597(5) Uani 1 d DU .
O11 O 0.4197(7) 0.7948(6) 0.4455(2) 0.106(3) Uani 1 d DU .
O12 O 0.4137(7) 0.8075(9) 0.5109(2) 0.136(3) Uani 1 d DU .
O13 O 0.1982(6) 0.8657(6) 0.4702(2) 0.098(2) Uani 1 d DU .
O14 O 0.2811(7) 0.6253(5) 0.4757(2) 0.111(3) Uani 1 d DU .
Cl2' Cl 0.3242(3) 0.1361(3) 0.26880(6) 0.0746(7) Uani 0.556(13) d PDU 1
O21' O 0.2014(10) 0.1840(12) 0.2434(3) 0.104(6) Uani 0.556(13) d PDU 1
O22' O 0.4575(9) 0.1225(14) 0.2499(3) 0.112(6) Uani 0.556(13) d PDU 1
O23' O 0.3528(11) 0.2309(13) 0.3003(2) 0.118(7) Uani 0.556(13) d PDU 1
O24' O 0.2899(15) -0.0071(9) 0.2826(4) 0.149(8) Uani 0.556(13) d PDU 1
Cl2" Cl 0.3242(3) 0.1361(3) 0.26880(6) 0.0746(7) Uani 0.444(13) d PDU 2
O21" O 0.2803(18) 0.2864(8) 0.2733(4) 0.125(7) Uani 0.444(13) d PDU 2
O22" O 0.3614(19) 0.1198(15) 0.2309(2) 0.123(9) Uani 0.444(13) d PDU 2
O23" O 0.4515(12) 0.1057(18) 0.2951(4) 0.153(10) Uani 0.444(13) d PDU 2
O24" O 0.1998(12) 0.0455(15) 0.2746(4) 0.128(8) Uani 0.444(13) d PDU 2

loop_
_atom_type_symbol
_atom_type_description
_atom_type_scat_dispersion_real
_atom_type_scat_dispersion_imag
_atom_type_scat_source
C C 0.0033 0.0016 'International Tables Vol C Tables 4.2.6.8 and 6.1.1.4'
H H 0.0000 0.0000 'International Tables Vol C Tables 4.2.6.8 and 6.1.1.4'
N N 0.0061 0.0033 'International Tables Vol C Tables 4.2.6.8 and 6.1.1.4'
O O 0.0106 0.0060 'International Tables Vol C Tables 4.2.6.8 and 6.1.1.4'
Cl Cl 0.1484 0.1585 'International Tables Vol C Tables 4.2.6.8 and 6.1.1.4'
Fe Fe 0.3463 0.8444 'International Tables Vol C Tables 4.2.6.8 and 6.1.1.4'

loop_
_geom_angle_atom_site_label_1
_geom_angle_atom_site_label_2
_geom_angle_atom_site_label_3
_geom_angle
O1 Fe1 O2 90.6(2)
O1 Fe1 N2 92.5(2)
O2 Fe1 N2 176.3(2)
O1 Fe1 N1 169.4(2)
O2 Fe1 N1 94.9(2)
N2 Fe1 N1 82.4(2)
O1 Fe1 N3 94.1(2)
O2 Fe1 N3 95.0(2)
N2 Fe1 N3 86.8(2)
N1 Fe1 N3 76.5(3)
O1 Fe1 N4 111.4(2)
O2 Fe1 N4 89.2(2)
N2 Fe1 N4 87.8(2)
N1 Fe1 N4 77.8(3)
N3 Fe1 N4 154.2(2)
C21 O1 Fe1 129.6(5)
C23 O2 Fe1 127.3(5)
C18 N1 C16 111.2(7)
C18 N1 C17 111.9(7)
C16 N1 C17 110.8(7)
C18 N1 Fe1 107.1(5)
C16 N1 Fe1 109.0(5)
C17 N1 Fe1 106.6(5)
C5 N2 C1 120.4(6)
C5 N2 Fe1 114.9(5)
C1 N2 Fe1 124.7(5)
C10 N3 C6 119.2(7)
C10 N3 Fe1 115.9(5)
C6 N3 Fe1 124.8(6)
C11 N4 C15 117.6(8)
C11 N4 Fe1 128.9(6)
C15 N4 Fe1 113.1(5)
N2 C1 C2 121.4(8)
C1 C2 C3 118.3(9)
C4 C3 C2 119.7(8)
C3 C4 C5 120.6(8)
N2 C5 C4 119.5(8)
N2 C5 C16 118.7(6)
C4 C5 C16 121.7(7)
C7 C6 N3 121.2(9)
C8 C7 C6 119.3(10)
C7 C8 C9 120.9(10)
C8 C9 C10 118.6(10)
N3 C10 C9 120.7(9)
N3 C10 C17 114.8(7)
C9 C10 C17 124.5(9)
N4 C11 C12 120.9(9)
N4 C11 C19 117.4(9)
C12 C11 C19 121.7(9)
C13 C12 C11 119.0(10)
C14 C13 C12 120.4(12)
C13 C14 C15 118.8(13)
N4 C15 C14 123.2(10)
N4 C15 C18 115.4(8)
C14 C15 C18 121.4(10)
N1 C16 C5 115.1(6)
C10 C17 N1 109.8(7)
N1 C18 C15 110.9(7)
O1 C21 C22 123.0(8)
O1 C21 C20 117.0(8)
C22 C21 C20 120.0(8)
C23 C22 C21 125.6(7)
O2 C23 C22 123.9(7)
O2 C23 C24 115.1(8)
C22 C23 C24 121.0(8)
O11 Cl1 O12 110.7(3)
O11 Cl1 O13 110.2(3)
O12 Cl1 O13 109.4(3)
O11 Cl1 O14 108.9(3)
O12 Cl1 O14 109.1(3)
O13 Cl1 O14 108.5(3)
O21' Cl2' O23' 111.8(4)
O21' Cl2' O22' 110.4(4)
O23' Cl2' O22' 109.9(4)
O21' Cl2' O24' 108.9(4)
O23' Cl2' O24' 108.4(4)
O22' Cl2' O24' 107.2(4)
O23" Cl2" O24" 111.6(4)
O23" Cl2" O22" 110.4(4)
O24" Cl2" O22" 110.0(4)
O23" Cl2" O21" 108.7(4)
O24" Cl2" O21" 108.6(4)
O22" Cl2" O21" 107.4(4)

loop_
_geom_bond_atom_site_label_1
_geom_bond_atom_site_label_2
_geom_bond_distance
Fe1 O1 1.909(5)
Fe1 O2 1.951(5)
Fe1 N2 2.072(6)
Fe1 N1 2.143(6)
Fe1 N3 2.144(6)
Fe1 N4 2.161(7)
O1 C21 1.286(8)
O2 C23 1.293(9)
N1 C18 1.465(11)
N1 C16 1.486(10)
N1 C17 1.502(11)
N2 C5 1.332(9)
N2 C1 1.343(9)
N3 C10 1.328(10)
N3 C6 1.367(10)
N4 C11 1.345(10)
N4 C15 1.365(10)
C1 C2 1.371(11)
C2 C3 1.384(13)
C3 C4 1.337(13)
C4 C5 1.390(10)
C5 C16 1.500(11)
C6 C7 1.362(12)
C7 C8 1.345(13)
C8 C9 1.359(14)
C9 C10 1.402(12)
C10 C17 1.492(12)
C11 C12 1.415(13)
C11 C19 1.449(13)
C12 C13 1.375(15)
C13 C14 1.35(2)
C14 C15 1.373(13)
C15 C18 1.474(13)
C20 C21 1.487(11)
C21 C22 1.385(11)
C22 C23 1.385(12)
C23 C24 1.483(11)
Cl1 O11 1.402(4)
Cl1 O12 1.405(4)
Cl1 O13 1.416(4)
Cl1 O14 1.422(4)
Cl2' O21' 1.391(5)
Cl2' O23' 1.402(5)
Cl2' O22' 1.416(5)
Cl2' O24' 1.433(5)
Cl2" O23" 1.396(5)
Cl2" O24" 1.402(5)
Cl2" O22" 1.414(5)
Cl2" O21" 1.433(5)

loop_
_geom_torsion_atom_site_label_1
_geom_torsion_atom_site_label_2
_geom_torsion_atom_site_label_3
_geom_torsion_atom_site_label_4
_geom_torsion
O2 Fe1 O1 C21 -0.9(6)
N2 Fe1 O1 C21 177.1(6)
N1 Fe1 O1 C21 -122.5(12)
N3 Fe1 O1 C21 -96.0(6)
N4 Fe1 O1 C21 88.4(6)
O1 Fe1 O2 C23 0.7(6)
N2 Fe1 O2 C23 -146.2(33)
N1 Fe1 O2 C23 171.7(6)
N3 Fe1 O2 C23 94.8(6)
N4 Fe1 O2 C23 -110.7(6)
O1 Fe1 N1 C18 179.7(11)
O2 Fe1 N1 C18 58.5(6)
N2 Fe1 N1 C18 -119.0(6)
N3 Fe1 N1 C18 152.5(6)
N4 Fe1 N1 C18 -29.6(6)
O1 Fe1 N1 C16 -59.9(15)
O2 Fe1 N1 C16 178.8(6)
N2 Fe1 N1 C16 1.3(6)
N3 Fe1 N1 C16 -87.2(6)
N4 Fe1 N1 C16 90.7(6)
O1 Fe1 N1 C17 59.8(14)
O2 Fe1 N1 C17 -61.5(5)
N2 Fe1 N1 C17 121.0(5)
N3 Fe1 N1 C17 32.5(5)
N4 Fe1 N1 C17 -149.6(5)
O1 Fe1 N2 C5 170.0(5)
O2 Fe1 N2 C5 -43.2(37)
N1 Fe1 N2 C5 -0.8(5)
N3 Fe1 N2 C5 76.1(5)
N4 Fe1 N2 C5 -78.7(5)
O1 Fe1 N2 C1 -8.8(6)
O2 Fe1 N2 C1 138.0(33)
N1 Fe1 N2 C1 -179.5(6)
N3 Fe1 N2 C1 -102.7(6)
N4 Fe1 N2 C1 102.5(6)
O1 Fe1 N3 C10 166.3(5)
O2 Fe1 N3 C10 75.3(5)
N2 Fe1 N3 C10 -101.5(5)
N1 Fe1 N3 C10 -18.6(5)
N4 Fe1 N3 C10 -23.2(8)
O1 Fe1 N3 C6 -14.1(6)
O2 Fe1 N3 C6 -105.1(6)
N2 Fe1 N3 C6 78.1(6)
N1 Fe1 N3 C6 161.1(6)
N4 Fe1 N3 C6 156.4(5)
O1 Fe1 N4 C11 14.0(7)
O2 Fe1 N4 C11 104.4(6)
N2 Fe1 N4 C11 -77.8(6)
N1 Fe1 N4 C11 -160.4(7)
N3 Fe1 N4 C11 -155.8(6)
O1 Fe1 N4 C15 -173.3(5)
O2 Fe1 N4 C15 -82.9(5)
N2 Fe1 N4 C15 94.9(5)
N1 Fe1 N4 C15 12.3(5)
N3 Fe1 N4 C15 16.9(8)
C5 N2 C1 C2 -0.5(10)
Fe1 N2 C1 C2 178.2(5)
N2 C1 C2 C3 -0.3(12)
C1 C2 C3 C4 1.0(13)
C2 C3 C4 C5 -1.0(13)
C1 N2 C5 C4 0.5(10)
Fe1 N2 C5 C4 -178.3(5)
C1 N2 C5 C16 178.8(7)
Fe1 N2 C5 C16 0.0(9)
C3 C4 C5 N2 0.2(11)
C3 C4 C5 C16 -178.0(8)
C10 N3 C6 C7 -1.9(11)
Fe1 N3 C6 C7 178.5(5)
N3 C6 C7 C8 0.5(12)
C6 C7 C8 C9 0.9(14)
C7 C8 C9 C10 -0.9(15)
C6 N3 C10 C9 1.9(11)
Fe1 N3 C10 C9 -178.5(7)
C6 N3 C10 C17 179.2(7)
Fe1 N3 C10 C17 -1.1(9)
C8 C9 C10 N3 -0.5(14)
C8 C9 C10 C17 -177.6(9)
C15 N4 C11 C12 0.2(11)
Fe1 N4 C11 C12 172.6(5)
C15 N4 C11 C19 178.4(7)
Fe1 N4 C11 C19 -9.1(10)
N4 C11 C12 C13 -1.6(13)
C19 C11 C12 C13 -179.8(9)
C11 C12 C13 C14 0.9(15)
C12 C13 C14 C15 1.2(16)
C11 N4 C15 C14 2.0(12)
Fe1 N4 C15 C14 -171.6(7)
C11 N4 C15 C18 -178.0(7)
Fe1 N4 C15 C18 8.4(9)
C13 C14 C15 N4 -2.7(15)
C13 C14 C15 C18 177.2(10)
C18 N1 C16 C5 116.2(8)
C17 N1 C16 C5 -118.7(8)
Fe1 N1 C16 C5 -1.7(9)
N2 C5 C16 N1 1.2(11)
C4 C5 C16 N1 179.5(7)
N3 C10 C17 N1 30.2(10)
C9 C10 C17 N1 -152.7(8)
C18 N1 C17 C10 -160.0(7)
C16 N1 C17 C10 75.3(8)
Fe1 N1 C17 C10 -43.2(8)
C16 N1 C18 C15 -75.8(9)
C17 N1 C18 C15 159.7(7)
Fe1 N1 C18 C15 43.2(9)
N4 C15 C18 N1 -35.2(11)
C14 C15 C18 N1 144.8(9)
Fe1 O1 C21 C22 1.2(11)
Fe1 O1 C21 C20 -178.7(5)
O1 C21 C22 C23 -1.0(13)
C20 C21 C22 C23 178.8(8)
Fe1 O2 C23 C22 -0.8(11)
Fe1 O2 C23 C24 178.0(5)
C21 C22 C23 O2 0.8(13)
C21 C22 C23 C24 -177.9(8)
